data_8105540
loop_
_publ_author_name
'Feng, Xun'
'Wang, Rui'
'Wang, Xin Yi'
'Zhang, Ying Ying'
'Jia, Xi Xi'

_publ_section_title
;
 Crystal structure of
 poly[diaqua-di-\m2-hydroxido-(\m4-3,4,5,6-tetrafluoro-1,2-phthalato-\k4
 O:O&#x2032;:O&#x2032;&#x2032;:O&#x2032;&#x2032;&#x2032;)-(\m4-3,4,5,6-tetrafluoro-1,2-phthalato-\k5
 O,O:O&#x2032;:O&#x2032;&#x2032;:O&#x2032;&#x2032;&#x2032;)disamarium(III)]
 -- bipyridine (2/1), C21H11NF16O12Sm2
;
_journal_issue 1
_journal_name_full 'Zeitschrift f\"ur Kristallographie - New Crystal Structures'
_journal_page_first 55
_journal_page_last 57
_journal_paper_doi 10.1515/ncrs-2018-0138
_journal_volume 234
_journal_year 2018
_chemical_formula_moiety 'C16 H6 F8 O12 Sm2, C5 N'
_chemical_formula_sum 'C21 H11 F8 N O12 Sm2'
_chemical_formula_weight 922.03
_space_group_crystal_system triclinic
_space_group_IT_number 2
_space_group_name_Hall '-P 1'
_space_group_name_H-M_alt 'P -1'
_atom_sites_solution_hydrogens difmap
_atom_sites_solution_primary direct
_cell_angle_alpha 79.4970(10)
_cell_angle_beta 76.8620(10)
_cell_angle_gamma 78.1480(10)
_cell_formula_units_Z 2
_cell_length_a 7.7872(5)
_cell_length_b 9.9149(6)
_cell_length_c 16.9804(10)
_cell_measurement_reflns_used 4409
_cell_measurement_temperature 293(2)
_cell_measurement_theta_max 28.489
_cell_measurement_theta_min 2.489
_cell_volume 1236.80(13)
_computing_cell_refinement 'SAINT v7.60A (Bruker, 2009)'
_computing_data_collection 'CrysAlisPro 1.171.38.41r (Rigaku OD, 2015)'
_computing_data_reduction 'SAINT v7.60A (Bruker, 2009)'
_computing_molecular_graphics 'Olex2 (Dolomanov et al., 2009)'
_computing_publication_material 'Olex2 (Dolomanov et al., 2009)'
_computing_structure_refinement 'ShelXL (Sheldrick, 2015)'
_computing_structure_solution 'SIR2004 (Burla et al., 2007)'
_diffrn_ambient_temperature 293(2)
_diffrn_measured_fraction_theta_full 0.992
_diffrn_measured_fraction_theta_max 0.992
_diffrn_measurement_device_type 'Bruker SMART APEX diffractometer'
_diffrn_measurement_method '\f and \w scans'
_diffrn_radiation_monochromator graphite
_diffrn_radiation_source 'fine-focus sealed tube'
_diffrn_radiation_type MoK\a
_diffrn_radiation_wavelength 0.71073
_diffrn_reflns_av_R_equivalents 0.0332
_diffrn_reflns_av_unetI/netI 0.0586
_diffrn_reflns_Laue_measured_fraction_full 0.992
_diffrn_reflns_Laue_measured_fraction_max 0.992
_diffrn_reflns_limit_h_max 7
_diffrn_reflns_limit_h_min -9
_diffrn_reflns_limit_k_max 10
_diffrn_reflns_limit_k_min -11
_diffrn_reflns_limit_l_max 18
_diffrn_reflns_limit_l_min -20
_diffrn_reflns_number 6329
_diffrn_reflns_point_group_measured_fraction_full 0.992
_diffrn_reflns_point_group_measured_fraction_max 0.992
_diffrn_reflns_theta_full 25.000
_diffrn_reflns_theta_max 25.000
_diffrn_reflns_theta_min 2.120
_diffrn_source 'micro-focus sealed X-ray tube'
_exptl_absorpt_coefficient_mu 4.830
_exptl_absorpt_correction_T_max 0.5512
_exptl_absorpt_correction_T_min 0.4029
_exptl_absorpt_correction_type multi-scan
_exptl_crystal_colour 'clear light colourless'
_exptl_crystal_colour_lustre clear
_exptl_crystal_colour_modifier light
_exptl_crystal_colour_primary colourless
_exptl_crystal_density_diffrn 2.476
_exptl_crystal_density_method 'not measured'
_exptl_crystal_description block
_exptl_crystal_F_000 872
_exptl_crystal_size_max 0.23
_exptl_crystal_size_mid 0.18
_exptl_crystal_size_min 0.14
_refine_diff_density_max 2.446
_refine_diff_density_min -1.779
_refine_diff_density_rms 0.212
_refine_ls_extinction_coef .
_refine_ls_extinction_method none
_refine_ls_goodness_of_fit_ref 1.102
_refine_ls_hydrogen_treatment constr
_refine_ls_matrix_type full
_refine_ls_number_parameters 367
_refine_ls_number_reflns 4327
_refine_ls_number_restraints 0
_refine_ls_restrained_S_all 1.102
_refine_ls_R_factor_all 0.0448
_refine_ls_R_factor_gt 0.0411
_refine_ls_shift/su_max 0.001
_refine_ls_shift/su_mean 0.000
_refine_ls_structure_factor_coef Fsqd
_refine_ls_weighting_details 'w=1/[\s^2^(Fo^2^)+(0.0590P)^2^+4.0930P] where P=(Fo^2^+2Fc^2^)/3'
_refine_ls_weighting_scheme calc
_refine_ls_wR_factor_gt 0.1123
_refine_ls_wR_factor_ref 0.1158
_reflns_Friedel_coverage 0.000
_reflns_Friedel_fraction_full .
_reflns_Friedel_fraction_max .
_reflns_number_gt 3872
_reflns_number_total 4361
_reflns_threshold_expression 'I > 2\s(I)'
_cod_data_source_file suppl_ncrs-2018-0138_suppl.cif
_cod_data_source_block Sm
_cod_database_code 8105540
_shelx_space_group_comment
;
The symmetry employed for this shelxl refinement is uniquely defined
by the following loop, which should always be used as a source of
symmetry information in preference to the above space-group names.
They are only intended as comments.
;
_shelx_estimated_absorpt_t_max 0.551
_shelx_estimated_absorpt_t_min 0.403
_olex2_refinement_description
;
1. Fixed Uiso
 At 1.5 times of:
  All O(H) groups, All O(H,H) groups
2.a Riding coordinates:
 O1W(H1WA,H1WB), O2W(H2WA,H2WB), O9(H9), O10(H10)
;

loop_
_space_group_symop_operation_xyz
'x, y, z'
'-x, -y, -z'

loop_
_atom_site_label
_atom_site_type_symbol
_atom_site_fract_x
_atom_site_fract_y
_atom_site_fract_z
_atom_site_U_iso_or_equiv
_atom_site_adp_type
_atom_site_occupancy
_atom_site_site_symmetry_order
_atom_site_calc_flag
_atom_site_refinement_flags_posn
_atom_site_refinement_flags_adp
_atom_site_refinement_flags_occupancy
_atom_site_disorder_assembly
_atom_site_disorder_group
Sm1 Sm 0.10291(4) 0.66089(3) 0.42809(2) 0.01455(13) Uani 1 1 d . . . . .
Sm2 Sm 0.58450(4) 0.68458(3) 0.50455(2) 0.01407(13) Uani 1 1 d . . . . .
F1 F 0.4518(7) 0.4711(7) 0.1642(3) 0.0603(16) Uani 1 1 d . . . . .
F4 F 1.0449(6) 0.6741(6) 0.1546(3) 0.0477(13) Uani 1 1 d . . . . .
F5 F -0.0309(6) 0.6761(5) 0.7021(3) 0.0391(11) Uani 1 1 d . . . . .
F6 F -0.0720(9) 0.7061(6) 0.8571(3) 0.0575(16) Uani 1 1 d . . . . .
F7 F 0.0562(10) 0.9144(7) 0.8989(3) 0.0674(18) Uani 1 1 d . . . . .
O1 O 0.3557(6) 0.5915(5) 0.3233(3) 0.0281(11) Uani 1 1 d . . . . .
O1W O 0.2236(7) 0.8714(5) 0.3722(3) 0.0300(12) Uani 1 1 d . . . . .
H1WA H 0.3143 0.8775 0.4008 0.045 Uiso 1 1 d R . . . .
H1WB H 0.2749 0.8701 0.3153 0.045 Uiso 1 1 d R . . . .
O2 O 0.5393(6) 0.3988(5) 0.3592(3) 0.0211(10) Uani 1 1 d . . . . .
O2W O 0.6545(6) 0.8396(5) 0.5886(3) 0.0254(11) Uani 1 1 d . . . . .
H2WA H 0.7749 0.8089 0.5972 0.038 Uiso 1 1 d R . . . .
H2WB H 0.6428 0.9333 0.5606 0.038 Uiso 1 1 d R . . . .
O3 O 0.6991(7) 0.6237(5) 0.3732(3) 0.0293(12) Uani 1 1 d . . . . .
O4 O 0.9823(7) 0.6242(6) 0.3169(3) 0.0382(14) Uani 1 1 d . . . . .
O5 O 0.0445(6) 0.8044(5) 0.5441(3) 0.0262(11) Uani 1 1 d . . . . .
O6 O 0.3122(6) 0.8569(5) 0.5317(3) 0.0203(10) Uani 1 1 d . . . . .
O7 O -0.1661(6) 0.8305(5) 0.4234(3) 0.0197(10) Uani 1 1 d . . . . .
O8 O 0.5717(6) 0.9137(5) 0.3942(3) 0.0249(11) Uani 1 1 d . . . . .
O9 O 0.3373(5) 0.5785(4) 0.4962(3) 0.0159(9) Uani 1 1 d . . . . .
H9 H 0.2801 0.5795 0.5445 0.024 Uiso 1 1 d R . . . .
O10 O 0.8701(5) 0.5891(4) 0.5411(3) 0.0160(9) Uani 1 1 d . . . . .
H10 H 0.8763 0.6209 0.5827 0.024 Uiso 1 1 d R . . . .
C1 C 0.4973(9) 0.5092(7) 0.3142(4) 0.0211(15) Uani 1 1 d . . . . .
C2 C 0.6323(9) 0.5422(8) 0.2366(4) 0.0222(15) Uani 1 1 d . . . . .
C3 C 0.5968(10) 0.5218(9) 0.1645(5) 0.0316(17) Uani 1 1 d . . . . .
C6 C 0.8965(10) 0.6242(8) 0.1610(4) 0.0275(16) Uani 1 1 d . . . . .
C7 C 0.7880(8) 0.5921(7) 0.2359(4) 0.0196(14) Uani 1 1 d . . . . .
C8 C 0.8280(9) 0.6149(7) 0.3132(4) 0.0226(15) Uani 1 1 d . . . . .
C9 C 0.1588(8) 0.8424(6) 0.5712(4) 0.0177(14) Uani 1 1 d . . . . .
C10 C 0.1188(8) 0.8701(7) 0.6576(4) 0.0178(13) Uani 1 1 d . . . . .
C11 C 0.0309(10) 0.7812(7) 0.7189(5) 0.0249(16) Uani 1 1 d . . . . .
C12 C 0.0105(11) 0.7958(8) 0.7987(5) 0.0335(18) Uani 1 1 d . . . . .
C13 C 0.0759(12) 0.8999(9) 0.8198(4) 0.0360(19) Uani 1 1 d . . . . .
C14 C 0.1591(10) 0.9880(8) 0.7607(4) 0.0272(16) Uani 1 1 d . . . . .
C15 C 0.1835(8) 0.9749(7) 0.6795(4) 0.0173(13) Uani 1 1 d . . . . .
C16 C -0.2677(8) 0.9173(6) 0.3836(4) 0.0172(13) Uani 1 1 d . . . . .
N1 N 0.3550(11) 0.9429(12) 0.2129(5) 0.060(3) Uani 1 1 d . . . . .
C17 C 0.3396(16) 0.8533(14) 0.1670(8) 0.069(3) Uani 1 1 d . . . . .
C18 C 0.3967(16) 0.8693(13) 0.0824(7) 0.070(3) Uani 1 1 d . . . . .
C19 C 0.4805(16) 1.0797(15) 0.0927(8) 0.079(4) Uani 1 1 d . . . . .
C21 C 0.4214(16) 1.0572(15) 0.1779(7) 0.074(4) Uani 1 1 d . . . . .
F0AA F 0.9623(7) 0.6434(6) 0.0192(3) 0.0560(14) Uiso 1 1 d . . . . .
F2 F 0.6675(8) 0.5382(7) 0.0216(4) 0.0639(16) Uiso 1 1 d . . . . .
C0AA C 0.8571(10) 0.6079(8) 0.0896(5) 0.0312(17) Uiso 1 1 d . . . . .
C4 C 0.7071(11) 0.5551(9) 0.0915(5) 0.0354(18) Uiso 1 1 d . . . . .
C5 C 0.4696(14) 0.9891(11) 0.0444(7) 0.054(3) Uiso 1 1 d . . . . .
F1AA F 0.2178(7) 1.0924(5) 0.7822(3) 0.0424(12) Uiso 1 1 d . . . . .

loop_
_atom_site_aniso_label
_atom_site_aniso_U_11
_atom_site_aniso_U_22
_atom_site_aniso_U_33
_atom_site_aniso_U_23
_atom_site_aniso_U_13
_atom_site_aniso_U_12
Sm1 0.00919(19) 0.0158(2) 0.0177(2) -0.00007(14) -0.00247(14) -0.00224(14)
Sm2 0.0097(2) 0.0155(2) 0.0169(2) -0.00251(14) -0.00172(14) -0.00268(14)
F1 0.036(3) 0.111(5) 0.047(3) -0.022(3) -0.004(2) -0.038(3)
F4 0.033(3) 0.075(4) 0.038(3) -0.012(3) 0.008(2) -0.032(3)
F5 0.048(3) 0.031(3) 0.040(3) 0.004(2) -0.004(2) -0.024(2)
F6 0.082(4) 0.054(3) 0.030(3) 0.011(2) 0.007(3) -0.032(3)
F7 0.116(5) 0.074(4) 0.018(3) -0.005(3) -0.006(3) -0.037(4)
O1 0.015(2) 0.038(3) 0.024(3) -0.002(2) 0.005(2) -0.002(2)
O1W 0.027(3) 0.032(3) 0.032(3) 0.003(2) -0.006(2) -0.015(2)
O2 0.024(2) 0.020(3) 0.020(2) -0.001(2) -0.0036(19) -0.007(2)
O2W 0.019(2) 0.025(3) 0.032(3) -0.004(2) -0.006(2) -0.001(2)
O3 0.037(3) 0.030(3) 0.022(3) -0.008(2) 0.005(2) -0.017(2)
O4 0.022(3) 0.060(4) 0.037(3) -0.026(3) -0.012(2) 0.008(3)
O5 0.018(2) 0.035(3) 0.030(3) -0.009(2) -0.006(2) -0.011(2)
O6 0.012(2) 0.025(3) 0.022(2) -0.004(2) 0.0017(19) -0.0049(19)
O7 0.016(2) 0.017(2) 0.026(3) 0.0002(19) -0.0054(19) -0.0021(18)
O8 0.012(2) 0.022(3) 0.039(3) -0.001(2) -0.005(2) -0.0034(19)
O9 0.009(2) 0.017(2) 0.021(2) -0.0041(18) -0.0031(17) 0.0001(17)
O10 0.016(2) 0.016(2) 0.015(2) -0.0011(17) -0.0025(17) -0.0022(18)
C1 0.018(3) 0.032(4) 0.016(3) -0.009(3) -0.002(3) -0.007(3)
C2 0.016(3) 0.026(4) 0.021(4) -0.003(3) 0.000(3) -0.001(3)
C3 0.022(4) 0.049(5) 0.027(4) -0.013(4) -0.004(3) -0.007(3)
C6 0.026(4) 0.028(4) 0.026(4) -0.007(3) 0.005(3) -0.007(3)
C7 0.015(3) 0.021(3) 0.020(3) -0.003(3) 0.000(3) 0.000(3)
C8 0.029(4) 0.016(3) 0.023(4) -0.002(3) -0.007(3) -0.003(3)
C9 0.017(3) 0.010(3) 0.025(4) 0.002(3) -0.007(3) 0.001(2)
C10 0.013(3) 0.020(3) 0.019(3) -0.002(3) -0.003(3) 0.000(3)
C11 0.027(4) 0.017(3) 0.031(4) 0.000(3) -0.006(3) -0.006(3)
C12 0.042(5) 0.030(4) 0.023(4) 0.009(3) -0.001(3) -0.011(4)
C13 0.046(5) 0.049(5) 0.013(4) -0.004(3) -0.004(3) -0.010(4)
C14 0.036(4) 0.024(4) 0.024(4) -0.005(3) -0.011(3) -0.003(3)
C15 0.018(3) 0.012(3) 0.022(3) -0.004(3) -0.003(3) -0.003(3)
C16 0.021(3) 0.013(3) 0.021(3) -0.005(3) -0.009(3) -0.002(3)
N1 0.039(4) 0.088(7) 0.038(5) 0.021(5) -0.001(4) -0.010(5)
C17 0.058(7) 0.079(9) 0.054(7) 0.018(6) 0.000(6) -0.012(6)
C18 0.071(7) 0.064(7) 0.055(7) 0.034(5) -0.006(6) -0.010(6)
C19 0.054(7) 0.103(10) 0.060(7) 0.037(7) 0.000(6) -0.024(7)
C21 0.066(7) 0.103(10) 0.045(6) 0.025(6) -0.003(5) -0.035(7)

loop_
_atom_type_symbol
_atom_type_description
_atom_type_scat_dispersion_real
_atom_type_scat_dispersion_imag
_atom_type_scat_source
C C 0.0030 0.0020 'International Tables Vol C Tables 4.2.6.8 and 6.1.1.4'
H H 0.0000 0.0000 'International Tables Vol C Tables 4.2.6.8 and 6.1.1.4'
F F 0.0170 0.0100 'International Tables Vol C Tables 4.2.6.8 and 6.1.1.4'
N N 0.0060 0.0030 'International Tables Vol C Tables 4.2.6.8 and 6.1.1.4'
O O 0.0110 0.0060 'International Tables Vol C Tables 4.2.6.8 and 6.1.1.4'
Sm Sm -0.1640 3.4420 'International Tables Vol C Tables 4.2.6.8 and 6.1.1.4'

loop_
_geom_angle_atom_site_label_1
_geom_angle_atom_site_label_2
_geom_angle_atom_site_label_3
_geom_angle
_geom_angle_site_symmetry_1
_geom_angle_site_symmetry_3
Sm2 Sm1 Sm2 118.264(9) 1_455 2_666
Sm2 Sm1 H9 45.8 2_666 .
Sm2 Sm1 H9 113.1 1_455 .
O1 Sm1 Sm2 65.78(12) . 2_666
O1 Sm1 Sm2 145.38(12) . 1_455
O1 Sm1 O1W 75.55(18) . .
O1 Sm1 O5 135.65(16) . .
O1 Sm1 H9 93.9 . .
O1 Sm1 O10 147.38(16) . 1_455
O1 Sm1 O10 79.66(16) . 2_666
O1W Sm1 Sm2 120.62(12) . 2_666
O1W Sm1 Sm2 119.23(13) . 1_455
O1W Sm1 O5 73.17(18) . .
O1W Sm1 H9 97.5 . .
O1W Sm1 O10 152.56(16) . 2_666
O1W Sm1 O10 136.66(17) . 1_455
O4 Sm1 Sm2 72.72(13) 1_455 1_455
O4 Sm1 Sm2 107.96(14) 1_455 2_666
O4 Sm1 O1 73.60(17) 1_455 .
O4 Sm1 O1W 101.7(2) 1_455 .
O4 Sm1 O5 143.28(17) 1_455 .
O4 Sm1 O7 73.13(17) 1_455 .
O4 Sm1 H9 153.4 1_455 .
O4 Sm1 O10 82.10(18) 1_455 2_666
O4 Sm1 O10 98.88(17) 1_455 1_455
O5 Sm1 Sm2 105.46(12) . 2_666
O5 Sm1 Sm2 78.40(10) . 1_455
O5 Sm1 H9 60.5 . .
O7 Sm1 Sm2 41.25(10) . 1_455
O7 Sm1 Sm2 159.10(11) . 2_666
O7 Sm1 O1 132.01(16) . .
O7 Sm1 O1W 78.51(16) . .
O7 Sm1 O5 70.22(16) . .
O7 Sm1 H9 129.2 . .
O7 Sm1 O10 71.67(15) . 1_455
O7 Sm1 O10 127.86(14) . 2_666
O9 Sm1 Sm2 38.49(11) . 2_666
O9 Sm1 Sm2 131.13(11) . 1_455
O9 Sm1 O1 75.36(16) . .
O9 Sm1 O1W 90.28(16) . .
O9 Sm1 O4 142.49(16) . 1_455
O9 Sm1 O5 74.18(15) . .
O9 Sm1 O7 144.38(16) . .
O9 Sm1 H9 18.7 . .
O9 Sm1 O10 72.04(15) . 2_666
O9 Sm1 O10 95.98(15) . 1_455
O10 Sm1 Sm2 87.69(10) 1_455 2_666
O10 Sm1 Sm2 35.59(10) 1_455 1_455
O10 Sm1 Sm2 87.99(10) 2_666 1_455
O10 Sm1 Sm2 35.42(10) 2_666 2_666
O10 Sm1 O5 67.57(15) 1_455 .
O10 Sm1 O5 119.43(16) 2_666 .
O10 Sm1 H9 72.5 2_666 .
O10 Sm1 H9 78.9 1_455 .
O10 Sm1 O10 67.80(17) 2_666 1_455
O2 Sm2 O2W 75.08(16) 2_666 .
O2 Sm2 O6 78.45(16) 2_666 .
O2 Sm2 O7 139.34(15) 2_666 1_655
O2 Sm2 O8 141.74(15) 2_666 .
O2 Sm2 O9 74.44(15) 2_666 .
O2 Sm2 O9 78.75(15) 2_666 2_666
O2 Sm2 O10 85.71(15) 2_666 .
O2W Sm2 O7 67.27(15) . 1_655
O2W Sm2 O8 83.17(16) . .
O2W Sm2 O9 132.33(15) . 2_666
O3 Sm2 O2 144.53(17) . 2_666
O3 Sm2 O2W 135.74(17) . .
O3 Sm2 O6 120.99(18) . .
O3 Sm2 O7 68.64(15) . 1_655
O3 Sm2 O8 70.41(17) . .
O3 Sm2 O9 83.21(16) . .
O3 Sm2 O9 66.97(16) . 2_666
O3 Sm2 O10 89.63(17) . .
O6 Sm2 O2W 74.81(15) . .
O6 Sm2 O7 104.97(14) . 1_655
O6 Sm2 O8 65.52(15) . .
O6 Sm2 O9 136.80(14) . 2_666
O7 Sm2 O8 48.26(13) 1_655 .
O9 Sm2 O2W 139.12(15) . .
O9 Sm2 O6 72.93(15) . .
O9 Sm2 O7 145.96(14) . 1_655
O9 Sm2 O7 116.19(14) 2_666 1_655
O9 Sm2 O8 105.15(14) . .
O9 Sm2 O8 137.14(15) 2_666 .
O9 Sm2 O9 65.83(15) . 2_666
O10 Sm2 O2W 70.82(15) . .
O10 Sm2 O6 144.84(15) . .
O10 Sm2 O7 68.23(14) . 1_655
O10 Sm2 O8 116.48(14) . .
O10 Sm2 O9 132.40(15) . .
O10 Sm2 O9 68.10(14) . 2_666
C1 O1 Sm1 140.7(5) . .
Sm1 O1W H1WA 109.4 . .
Sm1 O1W H1WB 109.6 . .
H1WA O1W H1WB 109.5 . .
C1 O2 Sm2 131.4(4) . 2_666
Sm2 O2W H2WA 109.5 . .
Sm2 O2W H2WB 109.4 . .
H2WA O2W H2WB 109.4 . .
C8 O3 Sm2 148.3(5) . .
C8 O4 Sm1 130.9(5) . 1_655
C9 O5 Sm1 126.5(4) . .
C9 O6 Sm2 130.5(4) . .
Sm1 O7 Sm2 101.77(16) . 1_455
C16 O7 Sm1 150.5(4) . .
C16 O7 Sm2 95.3(4) . 1_455
C16 O8 Sm2 94.6(4) 1_655 .
Sm1 O9 Sm2 107.26(16) . 2_666
Sm1 O9 Sm2 130.88(19) . .
Sm1 O9 H9 99.2 . .
Sm2 O9 Sm2 114.17(15) . 2_666
Sm2 O9 H9 99.2 2_666 .
Sm2 O9 H9 99.1 . .
Sm1 O10 Sm1 112.20(17) 2_666 1_655
Sm1 O10 H10 109.1 2_666 .
Sm1 O10 H10 109.1 1_655 .
Sm2 O10 Sm1 109.00(16) . 2_666
Sm2 O10 Sm1 108.28(16) . 1_655
Sm2 O10 H10 109.1 . .
O1 C1 O2 127.6(6) . .
O1 C1 C2 115.9(6) . .
O2 C1 C2 116.4(6) . .
C3 C2 C1 117.5(6) . .
C3 C2 C7 119.5(6) . .
C7 C2 C1 123.0(6) . .
F1 C3 C2 120.4(7) . .
F1 C3 C4 118.4(7) . .
C4 C3 C2 121.2(7) . .
F4 C6 C7 121.6(7) . .
F4 C6 C0AA 116.0(6) . .
C0AA C6 C7 122.3(7) . .
C2 C7 C8 120.2(6) . .
C6 C7 C2 117.6(6) . .
C6 C7 C8 122.1(6) . .
O3 C8 C7 116.7(6) . .
O4 C8 O3 123.0(7) . .
O4 C8 C7 120.3(6) . .
O5 C9 O6 124.7(6) . .
O5 C9 C10 119.7(6) . .
O6 C9 C10 115.6(6) . .
C11 C10 C9 119.9(6) . .
C15 C10 C9 121.3(6) . .
C15 C10 C11 118.5(6) . .
F5 C11 C10 121.5(7) . .
F5 C11 C12 117.8(6) . .
C12 C11 C10 120.7(7) . .
F6 C12 C11 119.5(7) . .
F6 C12 C13 120.2(7) . .
C11 C12 C13 120.3(7) . .
F7 C13 C12 120.5(7) . .
C14 C13 F7 120.1(8) . .
C14 C13 C12 119.4(7) . .
C13 C14 C15 121.6(7) . .
C13 C14 F1AA 118.8(7) . .
F1AA C14 C15 119.7(6) . .
C10 C15 C16 121.8(6) . 2_576
C14 C15 C10 119.5(6) . .
C14 C15 C16 118.6(6) . 2_576
O7 C16 C15 117.0(6) . 2_576
O8 C16 O7 121.9(6) 1_455 .
O8 C16 C15 121.1(6) 1_455 2_576
C17 N1 C21 119.6(10) . .
N1 C17 C18 123.3(11) . .
C17 C18 C5 117.8(13) . .
C5 C19 C21 122.0(11) . .
N1 C21 C19 119.8(13) . .
C6 C0AA C4 119.4(7) . .
F0AA C0AA C6 120.3(7) . .
F0AA C0AA C4 120.3(7) . .
F2 C4 C3 120.3(7) . .
F2 C4 C0AA 119.8(7) . .
C0AA C4 C3 119.9(8) . .
C18 C5 C5 119.8(13) . 2_675
C19 C5 C18 117.5(11) . .
C19 C5 C5 122.7(12) . 2_675

loop_
_geom_bond_atom_site_label_1
_geom_bond_atom_site_label_2
_geom_bond_distance
_geom_bond_site_symmetry_2
Sm1 Sm2 3.9216(5) 2_666
Sm1 Sm2 3.9213(5) 1_455
Sm1 O1 2.411(5) .
Sm1 O1W 2.412(5) .
Sm1 O4 2.404(5) 1_455
Sm1 O5 2.542(5) .
Sm1 O7 2.409(4) .
Sm1 O9 2.311(4) .
Sm1 H9 2.5817 .
Sm1 O10 2.413(4) 2_666
Sm1 O10 2.435(4) 1_455
Sm2 O2 2.362(5) 2_666
Sm2 O2W 2.489(5) .
Sm2 O3 2.345(5) .
Sm2 O6 2.446(5) .
Sm2 O7 2.641(4) 1_655
Sm2 O8 2.669(5) .
Sm2 O9 2.417(4) .
Sm2 O9 2.556(4) 2_666
Sm2 O10 2.404(4) .
F1 C3 1.329(9) .
F4 C6 1.322(8) .
F5 C11 1.333(8) .
F6 C12 1.346(9) .
F7 C13 1.348(9) .
O1 C1 1.226(8) .
O1W H1WA 0.9603 .
O1W H1WB 0.9593 .
O2 Sm2 2.362(4) 2_666
O2 C1 1.245(8) .
O2W H2WA 0.9603 .
O2W H2WB 0.9599 .
O3 C8 1.259(8) .
O4 Sm1 2.404(5) 1_655
O4 C8 1.239(8) .
O5 C9 1.238(8) .
O6 C9 1.252(8) .
O7 Sm2 2.641(4) 1_455
O7 C16 1.254(8) .
O8 C16 1.230(8) 1_655
O9 Sm2 2.556(4) 2_666
O9 H9 0.8402 .
O10 Sm1 2.435(4) 1_655
O10 Sm1 2.413(4) 2_666
O10 H10 0.8388 .
C1 C2 1.518(9) .
C2 C3 1.373(10) .
C2 C7 1.398(10) .
C3 C4 1.367(11) .
C6 C7 1.381(9) .
C6 C0AA 1.361(11) .
C7 C8 1.481(10) .
C9 C10 1.493(9) .
C10 C11 1.385(10) .
C10 C15 1.383(9) .
C11 C12 1.359(11) .
C12 C13 1.373(12) .
C13 C14 1.344(11) .
C14 C15 1.376(10) .
C14 F1AA 1.349(9) .
C15 C16 1.507(9) 2_576
C16 O8 1.230(8) 1_455
C16 C15 1.507(9) 2_576
N1 C17 1.322(17) .
N1 C21 1.328(15) .
C17 C18 1.395(16) .
C18 C5 1.407(15) .
C19 C21 1.406(16) .
C19 C5 1.349(18) .
F0AA C0AA 1.321(9) .
F2 C4 1.338(10) .
C0AA C4 1.366(11) .
C5 C5 1.46(2) 2_675
